data_4085638
loop_
_publ_author_name
'Espina, Manuela'
'Rivilla, Ivan'
'Conde, Ana'
'D\'iaz-Requejo, M. Mar'
'P\'erez, Pedro J.'
'\'Alvarez, Eleuterio'
'Fern\'andez, Rosario'
'Lassaletta, Jos\'e M.'

_publ_section_title
;
 Chiral, Sterically Demanding N-Heterocyclic Carbenes Fused into a
 Heterobiaryl Skeleton: Design, Synthesis, and Structural Analysis
;
_journal_name_full Organometallics
_journal_page_first 150320082744001
_journal_paper_doi 10.1021/acs.organomet.5b00046
_journal_year 2015
_chemical_absolute_configuration rmad
_chemical_formula_moiety 'C38 H43 Ag Cl N3'
_chemical_formula_sum 'C38 H43 Ag Cl N3'
_chemical_formula_weight 685.07
_chemical_name_systematic
; 
 ? 
;
_space_group_IT_number 146
_symmetry_cell_setting trigonal
_symmetry_space_group_name_Hall 'R 3'
_symmetry_space_group_name_H-M 'R 3 :H'
_atom_sites_solution_hydrogens geom
_atom_sites_solution_primary direct
_atom_sites_solution_secondary difmap
_audit_creation_method SHELXL-97
_cell_angle_alpha 90.00
_cell_angle_beta 90.00
_cell_angle_gamma 120.00
_cell_formula_units_Z 18
_cell_length_a 32.156(3)
_cell_length_b 32.156(3)
_cell_length_c 17.2446(16)
_cell_measurement_reflns_used 9914
_cell_measurement_temperature 173(2)
_cell_measurement_theta_max 26.18
_cell_measurement_theta_min 2.19
_cell_volume 15442(2)
_computing_cell_refinement 'APEX2 Software Suite (Bruker, 2007)'
_computing_data_collection 'APEX2 Software Suite (Bruker, 2007)'
_computing_data_reduction 'APEX2 Software Suite (Bruker, 2007)'
_computing_molecular_graphics 'SHELXTL (Sheldrick, 2008)'
_computing_publication_material 'SHELXTL and publCIF (Westrip, 2010)'
_computing_structure_refinement 'SHELXL97 (Sheldrick, 2008)'
_computing_structure_solution 'SIR2002 (Burla et al., 2003)'
_diffrn_ambient_temperature 173(2)
_diffrn_detector_area_resol_mean 8.26
_diffrn_measured_fraction_theta_full 1.000
_diffrn_measured_fraction_theta_max 1.000
_diffrn_measurement_device_type
;
 Bruker-Nonius X8kappa APEX II CCD area detector
;
_diffrn_measurement_method 'phi and omega scans with narrow frames'
_diffrn_radiation_monochromator graphite
_diffrn_radiation_source 'fine-focus sealed tube'
_diffrn_radiation_type MoK\a
_diffrn_radiation_wavelength 0.71073
_diffrn_reflns_av_R_equivalents 0.0437
_diffrn_reflns_av_sigmaI/netI 0.0330
_diffrn_reflns_limit_h_max 38
_diffrn_reflns_limit_h_min -38
_diffrn_reflns_limit_k_max 33
_diffrn_reflns_limit_k_min -38
_diffrn_reflns_limit_l_max 20
_diffrn_reflns_limit_l_min -20
_diffrn_reflns_number 82187
_diffrn_reflns_theta_full 25.24
_diffrn_reflns_theta_max 25.24
_diffrn_reflns_theta_min 1.39
_diffrn_standards_decay_% 0
_exptl_absorpt_coefficient_mu 0.695
_exptl_absorpt_correction_T_max 0.9338
_exptl_absorpt_correction_T_min 0.7226
_exptl_absorpt_correction_type multi-scan
_exptl_absorpt_process_details
;
program SADABS, Bruker (2001).
;
_exptl_crystal_colour colourless
_exptl_crystal_density_diffrn 1.326
_exptl_crystal_density_method 'not measured'
_exptl_crystal_description needle
_exptl_crystal_F_000 6408
_exptl_crystal_size_max 0.50
_exptl_crystal_size_mid 0.11
_exptl_crystal_size_min 0.10
_refine_diff_density_max 1.134
_refine_diff_density_min -0.586
_refine_diff_density_rms 0.080
_refine_ls_abs_structure_details 'Flack H D (1983), Acta Cryst. A39, 876-881'
_refine_ls_abs_structure_Flack -0.02(2)
_refine_ls_extinction_method none
_refine_ls_goodness_of_fit_ref 1.056
_refine_ls_hydrogen_treatment constr
_refine_ls_matrix_type fullcycle
_refine_ls_number_parameters 787
_refine_ls_number_reflns 11995
_refine_ls_number_restraints 90
_refine_ls_restrained_S_all 1.099
_refine_ls_R_factor_all 0.0555
_refine_ls_R_factor_gt 0.0439
_refine_ls_shift/su_max 0.002
_refine_ls_shift/su_mean 0.000
_refine_ls_structure_factor_coef Fsqd
_refine_ls_weighting_details 'calc w=1/[\s^2^(Fo^2^)+(0.0714P)^2^+35.3296P] where P=(Fo^2^+2Fc^2^)/3'
_refine_ls_weighting_scheme calc
_refine_ls_wR_factor_gt 0.1135
_refine_ls_wR_factor_ref 0.1201
_reflns_number_gt 10352
_reflns_number_total 11995
_reflns_threshold_expression >2sigma(I)
_cod_data_source_file om5b00046_si_001.cif
_cod_data_source_block 8h
_cod_depositor_comments
;
The following automatic conversions were performed:

'_symmetry_cell_setting' value 'Trigonal' changed to 'trigonal'
according to
/usr/data/users/saulius/crontab/automatic-downloads/rss-feeds/ACS/lib/dictionaries/cif_core.dic
dictionary named 'cif_core.dic' version 2.4.2 from 2011-04-26.

Automatic conversion script
Id: cif_fix_values 3105 2015-03-04 15:46:00Z robertas 
;
_cod_original_sg_symbol_H-M 'R 3'
_cod_database_code 4085638

loop_
_symmetry_equiv_pos_as_xyz
'x, y, z'
'-y, x-y, z'
'-x+y, -x, z'
'x+2/3, y+1/3, z+1/3'
'-y+2/3, x-y+1/3, z+1/3'
'-x+y+2/3, -x+1/3, z+1/3'
'x+1/3, y+2/3, z+2/3'
'-y+1/3, x-y+2/3, z+2/3'
'-x+y+1/3, -x+2/3, z+2/3'

loop_
_atom_site_label
_atom_site_type_symbol
_atom_site_fract_x
_atom_site_fract_y
_atom_site_fract_z
_atom_site_U_iso_or_equiv
_atom_site_adp_type
_atom_site_occupancy
_atom_site_symmetry_multiplicity
_atom_site_calc_flag
_atom_site_refinement_flags
Ag1 Ag 0.785036(13) 0.784473(13) 0.72580(2) 0.03129(11) Uani 1 1 d U
Cl1 Cl 0.82087(5) 0.74461(5) 0.78303(9) 0.0479(3) Uani 1 1 d U
N1 N 0.75332(14) 0.85662(14) 0.6598(2) 0.0269(7) Uani 1 1 d U
N2 N 0.70686(14) 0.78452(15) 0.6271(2) 0.0326(8) Uani 1 1 d U
N3 N 0.68507(16) 0.73411(15) 0.6304(3) 0.0415(9) Uani 1 1 d U
C1 C 0.74662(17) 0.81117(18) 0.6678(3) 0.0283(8) Uani 1 1 d U
C2 C 0.68758(18) 0.80973(19) 0.5933(3) 0.0340(10) Uani 1 1 d U
H2 H 0.6597 0.7973 0.5618 0.041 Uiso 1 1 calc R
C3 C 0.71693(17) 0.85653(18) 0.6146(3) 0.0296(8) Uani 1 1 d U
C4 C 0.71756(19) 0.90029(19) 0.6016(3) 0.0356(10) Uani 1 1 d U
H4 H 0.6933 0.9009 0.5708 0.043 Uiso 1 1 calc R
C5 C 0.75320(19) 0.94155(19) 0.6334(3) 0.0369(10) Uani 1 1 d U
H5 H 0.7537 0.9710 0.6255 0.044 Uiso 1 1 calc R
C6 C 0.78984(19) 0.94053(18) 0.6789(3) 0.0337(10) Uani 1 1 d U
H6 H 0.8146 0.9697 0.7004 0.040 Uiso 1 1 calc R
C7 C 0.79041(17) 0.89937(17) 0.6923(3) 0.0271(8) Uani 1 1 d U
C8 C 0.82777(17) 0.89597(17) 0.7379(3) 0.0295(8) Uani 1 1 d U
C9 C 0.86754(18) 0.89916(18) 0.6983(3) 0.0346(9) Uani 1 1 d U
C10 C 0.90208(19) 0.89525(19) 0.7412(3) 0.0371(10) Uani 1 1 d U
H10 H 0.9297 0.8986 0.7153 0.045 Uiso 1 1 calc R
C11 C 0.8978(2) 0.8867(2) 0.8200(3) 0.0424(10) Uani 1 1 d U
C12 C 0.8589(2) 0.88416(19) 0.8577(3) 0.0397(10) Uani 1 1 d U
H12 H 0.8561 0.8792 0.9122 0.048 Uiso 1 1 calc R
C13 C 0.82270(19) 0.88867(18) 0.8179(3) 0.0345(9) Uani 1 1 d U
C14 C 0.8743(2) 0.9075(2) 0.6125(3) 0.0417(11) Uani 1 1 d U
H14 H 0.8430 0.9020 0.5913 0.050 Uiso 1 1 calc R
C15 C 0.8853(3) 0.8721(3) 0.5712(4) 0.0575(15) Uani 1 1 d U
H15A H 0.9171 0.8781 0.5867 0.086 Uiso 1 1 calc R
H15B H 0.8846 0.8762 0.5150 0.086 Uiso 1 1 calc R
H15C H 0.8610 0.8392 0.5854 0.086 Uiso 1 1 calc R
C16 C 0.9119(3) 0.9603(3) 0.5948(4) 0.0625(17) Uani 1 1 d U
H16A H 0.9040 0.9816 0.6238 0.094 Uiso 1 1 calc R
H16B H 0.9118 0.9663 0.5391 0.094 Uiso 1 1 calc R
H16C H 0.9439 0.9664 0.6102 0.094 Uiso 1 1 calc R
C17 C 0.9364(2) 0.8817(2) 0.8648(4) 0.0561(13) Uani 1 1 d U
H17 H 0.9232 0.8698 0.9179 0.067 Uiso 1 1 calc R
C18 C 0.9803(3) 0.9273(3) 0.8746(5) 0.0693(17) Uani 1 1 d U
H18A H 1.0026 0.9229 0.9076 0.104 Uiso 1 1 calc R
H18B H 0.9728 0.9504 0.8990 0.104 Uiso 1 1 calc R
H18C H 0.9950 0.9395 0.8238 0.104 Uiso 1 1 calc R
C19 C 0.9451(3) 0.8448(3) 0.8287(6) 0.090(2) Uani 1 1 d U
H19A H 0.9598 0.8560 0.7776 0.135 Uiso 1 1 calc R
H19B H 0.9146 0.8147 0.8230 0.135 Uiso 1 1 calc R
H19C H 0.9668 0.8393 0.8617 0.135 Uiso 1 1 calc R
C20 C 0.7803(2) 0.8847(2) 0.8621(3) 0.0426(11) Uani 1 1 d U
H20 H 0.7614 0.8933 0.8259 0.051 Uiso 1 1 calc R
C21 C 0.7950(2) 0.9183(2) 0.9316(4) 0.0576(16) Uani 1 1 d U
H21A H 0.8073 0.9063 0.9727 0.086 Uiso 1 1 calc R
H21B H 0.7670 0.9197 0.9508 0.086 Uiso 1 1 calc R
H21C H 0.8201 0.9505 0.9160 0.086 Uiso 1 1 calc R
C22 C 0.7469(3) 0.8329(3) 0.8914(4) 0.074(2) Uani 1 1 d U
H22A H 0.7385 0.8104 0.8481 0.110 Uiso 1 1 calc R
H22B H 0.7176 0.8305 0.9131 0.110 Uiso 1 1 calc R
H22C H 0.7635 0.8251 0.9316 0.110 Uiso 1 1 calc R
C23 C 0.6314(2) 0.70674(19) 0.6273(4) 0.0433(10) Uani 1 1 d U
H23 H 0.6205 0.7118 0.5757 0.052 Uiso 1 1 calc R
C24 C 0.6250(2) 0.6558(2) 0.6306(4) 0.0473(12) Uani 1 1 d U
H24A H 0.6313 0.6481 0.6834 0.057 Uiso 1 1 calc R
H24B H 0.5923 0.6311 0.6143 0.057 Uiso 1 1 calc R
C25 C 0.6627(2) 0.6593(2) 0.5731(4) 0.0471(12) Uani 1 1 d U
H25A H 0.6504 0.6548 0.5193 0.057 Uiso 1 1 calc R
H25B H 0.6718 0.6347 0.5843 0.057 Uiso 1 1 calc R
C26 C 0.7062(2) 0.7103(2) 0.5843(4) 0.0434(10) Uani 1 1 d U
H26 H 0.7300 0.7076 0.6178 0.052 Uiso 1 1 calc R
C27 C 0.6089(2) 0.7200(2) 0.6890(4) 0.0469(10) Uani 1 1 d U
C28 C 0.6302(2) 0.7372(2) 0.7619(4) 0.0545(12) Uani 1 1 d U
H28 H 0.6606 0.7404 0.7732 0.065 Uiso 1 1 calc R
C29 C 0.6070(3) 0.7496(3) 0.8174(4) 0.0707(16) Uani 1 1 d U
H29 H 0.6210 0.7614 0.8668 0.085 Uiso 1 1 calc R
C30 C 0.5622(3) 0.7441(3) 0.7983(5) 0.0762(16) Uani 1 1 d U
H30 H 0.5460 0.7525 0.8358 0.091 Uiso 1 1 calc R
C31 C 0.5413(3) 0.7274(3) 0.7295(5) 0.0686(14) Uani 1 1 d U
H31 H 0.5105 0.7233 0.7188 0.082 Uiso 1 1 calc R
C32 C 0.5652(2) 0.7165(3) 0.6744(4) 0.0576(12) Uani 1 1 d U
H32 H 0.5511 0.7061 0.6246 0.069 Uiso 1 1 calc R
C33 C 0.7302(2) 0.73179(19) 0.5086(4) 0.0445(10) Uani 1 1 d U
C34 C 0.7081(2) 0.7449(2) 0.4517(4) 0.0493(11) Uani 1 1 d U
H34 H 0.6780 0.7426 0.4624 0.059 Uiso 1 1 calc R
C35 C 0.7294(3) 0.7615(2) 0.3793(4) 0.0601(13) Uani 1 1 d U
H35 H 0.7144 0.7710 0.3412 0.072 Uiso 1 1 calc R
C36 C 0.7728(3) 0.7637(2) 0.3641(4) 0.0642(14) Uani 1 1 d U
H36 H 0.7869 0.7734 0.3142 0.077 Uiso 1 1 calc R
C37 C 0.7955(3) 0.7523(3) 0.4191(4) 0.0674(14) Uani 1 1 d U
H37 H 0.8257 0.7549 0.4086 0.081 Uiso 1 1 calc R
C38 C 0.7740(2) 0.7368(2) 0.4906(4) 0.0590(13) Uani 1 1 d U
H38 H 0.7902 0.7292 0.5291 0.071 Uiso 1 1 calc R
Ag2 Ag 0.787916(14) 1.001420(13) 0.22107(3) 0.03722(12) Uani 1 1 d U
Cl2 Cl 0.82659(8) 1.07655(6) 0.28139(11) 0.0726(5) Uani 1 1 d U
N4 N 0.75420(14) 0.89546(14) 0.1634(2) 0.0278(7) Uani 1 1 d U
N5 N 0.70896(15) 0.92144(16) 0.1234(2) 0.0355(8) Uani 1 1 d U
N6 N 0.69026(17) 0.95274(18) 0.1170(3) 0.0447(9) Uani 1 1 d U
C39 C 0.74897(18) 0.93506(18) 0.1659(3) 0.0316(9) Uani 1 1 d U
C40 C 0.6893(2) 0.8753(2) 0.0941(3) 0.0381(10) Uani 1 1 d U
H40 H 0.6614 0.8588 0.0628 0.046 Uiso 1 1 calc R
C41 C 0.71756(17) 0.85836(18) 0.1186(3) 0.0317(9) Uani 1 1 d U
C42 C 0.71746(19) 0.81409(19) 0.1096(3) 0.0376(10) Uani 1 1 d U
H42 H 0.6928 0.7884 0.0809 0.045 Uiso 1 1 calc R
C43 C 0.7533(2) 0.80935(19) 0.1428(3) 0.0392(10) Uani 1 1 d U
H43 H 0.7540 0.7804 0.1362 0.047 Uiso 1 1 calc R
C44 C 0.78957(19) 0.84742(18) 0.1871(3) 0.0333(9) Uani 1 1 d U
H44 H 0.8138 0.8429 0.2103 0.040 Uiso 1 1 calc R
C45 C 0.79106(17) 0.89033(17) 0.1978(3) 0.0288(8) Uani 1 1 d U
C46 C 0.82891(17) 0.93176(17) 0.2406(3) 0.0294(8) Uani 1 1 d U
C47 C 0.82531(19) 0.93606(19) 0.3210(3) 0.0332(9) Uani 1 1 d U
C48 C 0.86158(19) 0.9770(2) 0.3580(3) 0.0369(10) Uani 1 1 d U
H48 H 0.8591 0.9807 0.4122 0.044 Uiso 1 1 calc R
C49 C 0.9005(2) 1.0119(2) 0.3186(3) 0.0396(10) Uani 1 1 d U
C50 C 0.90398(19) 1.00647(19) 0.2399(3) 0.0381(10) Uani 1 1 d U
H50 H 0.9312 1.0303 0.2126 0.046 Uiso 1 1 calc R
C51 C 0.86891(18) 0.96716(18) 0.1994(3) 0.0337(9) Uani 1 1 d U
C52 C 0.7831(2) 0.8984(2) 0.3672(3) 0.0479(12) Uani 1 1 d U
H52 H 0.7639 0.8698 0.3335 0.057 Uiso 1 1 calc R
C53 C 0.7505(3) 0.9198(3) 0.3926(5) 0.081(2) Uani 1 1 d U
H53A H 0.7201 0.8941 0.4134 0.121 Uiso 1 1 calc R
H53B H 0.7441 0.9344 0.3475 0.121 Uiso 1 1 calc R
H53C H 0.7671 0.9444 0.4325 0.121 Uiso 1 1 calc R
C54 C 0.7975(2) 0.8829(3) 0.4387(4) 0.0558(15) Uani 1 1 d U
H54A H 0.8236 0.8766 0.4265 0.084 Uiso 1 1 calc R
H54B H 0.7699 0.8536 0.4589 0.084 Uiso 1 1 calc R
H54C H 0.8085 0.9083 0.4779 0.084 Uiso 1 1 calc R
C55 C 0.9394(2) 1.0559(2) 0.3604(4) 0.0489(12) Uani 1 1 d U
H55 H 0.9253 1.0574 0.4114 0.059 Uiso 1 1 calc R
C56 C 0.9818(3) 1.0516(3) 0.3786(4) 0.0646(16) Uani 1 1 d U
H56A H 0.9968 1.0496 0.3303 0.097 Uiso 1 1 calc R
H56B H 0.9720 1.0225 0.4095 0.097 Uiso 1 1 calc R
H56C H 1.0049 1.0798 0.4082 0.097 Uiso 1 1 calc R
C57 C 0.9534(3) 1.1019(3) 0.3206(5) 0.0806(19) Uani 1 1 d U
H57A H 0.9809 1.1281 0.3474 0.121 Uiso 1 1 calc R
H57B H 0.9264 1.1079 0.3212 0.121 Uiso 1 1 calc R
H57C H 0.9623 1.1001 0.2668 0.121 Uiso 1 1 calc R
C58 C 0.8735(2) 0.9636(2) 0.1123(3) 0.0436(11) Uani 1 1 d U
H58 H 0.8414 0.9381 0.0929 0.052 Uiso 1 1 calc R
C59 C 0.9089(3) 0.9474(3) 0.0941(4) 0.0639(16) Uani 1 1 d U
H59A H 0.9409 0.9718 0.1118 0.096 Uiso 1 1 calc R
H59B H 0.9096 0.9430 0.0380 0.096 Uiso 1 1 calc R
H59C H 0.8992 0.9170 0.1205 0.096 Uiso 1 1 calc R
C60 C 0.8852(3) 1.0100(2) 0.0706(4) 0.0608(16) Uani 1 1 d U
H60A H 0.8642 1.0217 0.0898 0.091 Uiso 1 1 calc R
H60B H 0.8802 1.0039 0.0147 0.091 Uiso 1 1 calc R
H60C H 0.9188 1.0342 0.0803 0.091 Uiso 1 1 calc R
C61 C 0.6734(3) 0.9552(3) 0.0400(4) 0.0607(11) Uani 1 1 d U
H61 H 0.6481 0.9218 0.0258 0.073 Uiso 1 1 calc R
C62 C 0.6479(3) 0.9826(3) 0.0577(4) 0.0658(13) Uani 1 1 d U
H62A H 0.6708 1.0176 0.0578 0.079 Uiso 1 1 calc R
H62B H 0.6226 0.9755 0.0187 0.079 Uiso 1 1 calc R
C63 C 0.6262(3) 0.9661(3) 0.1364(4) 0.0656(13) Uani 1 1 d U
H63A H 0.6291 0.9935 0.1669 0.079 Uiso 1 1 calc R
H63B H 0.5918 0.9417 0.1318 0.079 Uiso 1 1 calc R
C64 C 0.6528(2) 0.9452(2) 0.1748(4) 0.0517(11) Uani 1 1 d U
H64 H 0.6698 0.9661 0.2203 0.062 Uiso 1 1 calc R
C65 C 0.7066(3) 0.9726(3) -0.0211(4) 0.0795(14) Uani 1 1 d DU
C66 C 0.7491(3) 1.0148(3) -0.0100(5) 0.0866(16) Uani 1 1 d DU
H66 H 0.7554 1.0296 0.0396 0.104 Uiso 1 1 calc R
C67 C 0.7837(3) 1.0372(3) -0.0690(5) 0.1019(18) Uani 1 1 d DU
H67 H 0.8132 1.0660 -0.0607 0.122 Uiso 1 1 calc R
C68 C 0.7713(4) 1.0139(3) -0.1396(6) 0.1044(19) Uani 1 1 d DU
H68 H 0.7921 1.0294 -0.1822 0.125 Uiso 1 1 calc R
C69 C 0.7307(3) 0.9698(3) -0.1532(5) 0.1031(19) Uani 1 1 d DU
H69 H 0.7256 0.9539 -0.2017 0.124 Uiso 1 1 calc R
C70 C 0.6980(3) 0.9498(3) -0.0929(4) 0.0956(17) Uani 1 1 d DU
H70 H 0.6693 0.9200 -0.1007 0.115 Uiso 1 1 calc R
C71 C 0.6227(2) 0.8933(2) 0.2060(4) 0.0489(11) Uani 1 1 d U
C72 C 0.5839(2) 0.8577(3) 0.1665(4) 0.0606(14) Uani 1 1 d U
H72 H 0.5747 0.8641 0.1175 0.073 Uiso 1 1 calc R
C73 C 0.5586(3) 0.8124(3) 0.1998(5) 0.0795(19) Uani 1 1 d U
H73 H 0.5327 0.7874 0.1718 0.095 Uiso 1 1 calc R
C74 C 0.5696(3) 0.8023(3) 0.2719(5) 0.087(2) Uani 1 1 d U
H74 H 0.5508 0.7715 0.2946 0.105 Uiso 1 1 calc R
C75 C 0.6089(3) 0.8382(3) 0.3105(5) 0.0770(18) Uani 1 1 d U
H75 H 0.6181 0.8321 0.3596 0.092 Uiso 1 1 calc R
C76 C 0.6342(3) 0.8826(2) 0.2772(4) 0.0580(14) Uani 1 1 d U
H76 H 0.6610 0.9071 0.3044 0.070 Uiso 1 1 calc R

loop_
_atom_site_aniso_label
_atom_site_aniso_U_11
_atom_site_aniso_U_22
_atom_site_aniso_U_33
_atom_site_aniso_U_23
_atom_site_aniso_U_13
_atom_site_aniso_U_12
Ag1 0.0317(2) 0.0278(2) 0.0349(2) 0.00161(15) -0.00157(15) 0.01537(16)
Cl1 0.0492(8) 0.0490(8) 0.0541(8) 0.0181(7) 0.0084(7) 0.0311(7)
N1 0.0252(16) 0.0294(15) 0.0259(16) 0.0045(14) 0.0003(13) 0.0134(13)
N2 0.0279(17) 0.0288(15) 0.0386(18) 0.0000(15) -0.0017(14) 0.0122(14)
N3 0.0323(18) 0.0298(16) 0.058(2) -0.0041(16) -0.0031(16) 0.0120(15)
C1 0.0230(19) 0.0317(18) 0.029(2) 0.0002(16) 0.0034(15) 0.0125(15)
C2 0.027(2) 0.0353(19) 0.036(2) 0.0022(18) -0.0032(17) 0.0128(17)
C3 0.0254(18) 0.0340(17) 0.0287(19) 0.0043(16) -0.0010(15) 0.0143(16)
C4 0.034(2) 0.038(2) 0.036(2) 0.0081(18) -0.0023(18) 0.0186(18)
C5 0.040(2) 0.032(2) 0.043(2) 0.0064(19) -0.0008(19) 0.0208(18)
C6 0.035(2) 0.0262(19) 0.038(2) 0.0019(18) -0.0018(18) 0.0133(17)
C7 0.0280(18) 0.0259(17) 0.0268(18) 0.0004(15) -0.0007(15) 0.0129(15)
C8 0.0297(18) 0.0235(19) 0.0320(18) 0.0000(16) -0.0041(14) 0.0109(16)
C9 0.034(2) 0.031(2) 0.0388(19) -0.0005(17) -0.0003(16) 0.0160(17)
C10 0.031(2) 0.038(2) 0.044(2) 0.002(2) -0.0001(18) 0.0187(19)
C11 0.035(2) 0.039(2) 0.049(2) 0.0086(19) -0.0064(18) 0.0150(18)
C12 0.037(2) 0.038(2) 0.037(2) 0.0067(19) -0.0072(17) 0.0132(19)
C13 0.0336(19) 0.031(2) 0.0348(18) 0.0013(17) -0.0055(16) 0.0130(17)
C14 0.040(2) 0.045(2) 0.041(2) 0.003(2) 0.0026(19) 0.021(2)
C15 0.063(4) 0.069(4) 0.048(3) -0.002(3) 0.012(3) 0.039(3)
C16 0.062(4) 0.060(3) 0.054(4) 0.018(3) 0.014(3) 0.022(3)
C17 0.043(2) 0.057(3) 0.067(3) 0.018(2) -0.011(2) 0.024(2)
C18 0.064(2) 0.070(2) 0.074(2) 0.0044(18) -0.0122(18) 0.0332(17)
C19 0.091(3) 0.088(3) 0.103(3) -0.0015(18) -0.0106(19) 0.054(2)
C20 0.037(2) 0.051(3) 0.036(2) 0.003(2) -0.0014(19) 0.019(2)
C21 0.053(4) 0.056(3) 0.057(3) -0.010(3) 0.010(3) 0.022(3)
C22 0.059(4) 0.061(3) 0.065(4) -0.013(3) 0.023(3) 0.003(3)
C23 0.0350(19) 0.032(2) 0.055(2) 0.0018(19) -0.0041(19) 0.0107(16)
C24 0.040(2) 0.029(2) 0.060(3) 0.000(2) -0.004(2) 0.0075(18)
C25 0.046(2) 0.028(2) 0.060(3) -0.002(2) -0.005(2) 0.0122(19)
C26 0.037(2) 0.033(2) 0.059(2) -0.0023(18) -0.0046(18) 0.0169(17)
C27 0.040(2) 0.041(2) 0.057(2) 0.0083(19) 0.0011(19) 0.0183(19)
C28 0.050(3) 0.044(3) 0.054(2) 0.007(2) 0.001(2) 0.012(2)
C29 0.071(3) 0.055(3) 0.058(3) 0.003(2) 0.008(2) 0.011(3)
C30 0.077(3) 0.067(3) 0.075(3) -0.002(3) 0.020(3) 0.029(3)
C31 0.064(3) 0.070(3) 0.080(3) 0.000(3) 0.008(2) 0.039(3)
C32 0.053(3) 0.059(3) 0.065(3) 0.004(2) -0.001(2) 0.031(2)
C33 0.043(2) 0.030(2) 0.061(2) -0.0054(19) -0.0022(18) 0.0183(18)
C34 0.053(3) 0.034(2) 0.059(3) -0.005(2) 0.000(2) 0.020(2)
C35 0.065(3) 0.039(3) 0.065(3) -0.002(2) 0.001(2) 0.017(2)
C36 0.061(3) 0.048(3) 0.066(3) 0.000(2) 0.012(2) 0.014(2)
C37 0.055(3) 0.053(3) 0.082(3) 0.003(3) 0.015(2) 0.018(2)
C38 0.049(3) 0.046(3) 0.076(3) 0.001(2) 0.006(2) 0.019(2)
Ag2 0.0426(2) 0.0309(2) 0.0400(2) -0.00208(16) -0.00127(17) 0.01977(18)
Cl2 0.0905(13) 0.0407(9) 0.0681(11) -0.0142(8) 0.0186(10) 0.0190(9)
N4 0.0286(17) 0.0283(16) 0.0279(17) 0.0011(14) 0.0002(13) 0.0152(14)
N5 0.0348(18) 0.0398(18) 0.0382(19) -0.0002(15) -0.0058(15) 0.0232(15)
N6 0.046(2) 0.055(2) 0.0487(19) 0.0011(17) -0.0040(16) 0.0364(17)
C39 0.029(2) 0.0340(19) 0.032(2) 0.0008(16) -0.0021(16) 0.0157(17)
C40 0.034(2) 0.042(2) 0.034(2) -0.0073(18) -0.0063(17) 0.0160(18)
C41 0.0274(19) 0.0352(19) 0.0290(19) -0.0046(16) 0.0011(15) 0.0132(16)
C42 0.035(2) 0.033(2) 0.039(2) -0.0092(19) 0.0007(18) 0.0124(18)
C43 0.042(2) 0.031(2) 0.044(2) -0.0059(19) 0.0044(19) 0.0176(18)
C44 0.036(2) 0.033(2) 0.035(2) -0.0006(17) 0.0015(17) 0.0207(18)
C45 0.0297(18) 0.0303(18) 0.0256(18) 0.0000(15) -0.0004(15) 0.0145(15)
C46 0.0306(18) 0.0312(19) 0.0312(18) 0.0009(15) -0.0029(15) 0.0191(15)
C47 0.0345(19) 0.039(2) 0.0310(18) -0.0029(16) -0.0036(16) 0.0222(16)
C48 0.040(2) 0.045(2) 0.028(2) -0.0053(17) -0.0084(17) 0.0233(17)
C49 0.042(2) 0.041(2) 0.040(2) -0.0065(17) -0.0083(17) 0.0238(17)
C50 0.037(2) 0.034(2) 0.037(2) -0.0009(18) -0.0018(18) 0.0134(18)
C51 0.035(2) 0.031(2) 0.0336(18) 0.0005(15) 0.0004(16) 0.0152(16)
C52 0.040(2) 0.061(3) 0.033(2) -0.002(2) 0.0018(19) 0.017(2)
C53 0.061(4) 0.120(6) 0.078(5) 0.039(4) 0.025(3) 0.058(4)
C54 0.047(3) 0.062(4) 0.056(3) 0.020(3) 0.010(3) 0.026(3)
C55 0.049(3) 0.047(2) 0.047(3) -0.015(2) -0.008(2) 0.020(2)
C56 0.061(2) 0.064(2) 0.069(2) -0.0074(17) -0.0069(17) 0.0313(17)
C57 0.085(3) 0.071(2) 0.082(3) 0.0000(18) -0.0099(19) 0.0356(18)
C58 0.039(2) 0.042(2) 0.033(2) 0.0012(19) 0.0038(19) 0.008(2)
C59 0.067(4) 0.070(4) 0.046(3) -0.008(3) 0.018(3) 0.028(3)
C60 0.066(4) 0.054(3) 0.038(3) 0.013(3) 0.001(3) 0.013(3)
C61 0.066(2) 0.079(3) 0.060(2) 0.007(2) -0.0105(19) 0.053(2)
C62 0.066(3) 0.083(3) 0.068(3) 0.013(3) -0.003(2) 0.053(2)
C63 0.065(3) 0.075(3) 0.074(3) 0.010(3) 0.007(2) 0.049(2)
C64 0.056(2) 0.054(2) 0.057(2) 0.0015(19) 0.005(2) 0.0366(19)
C65 0.0820(19) 0.086(2) 0.0807(19) 0.0040(16) -0.0004(15) 0.0499(14)
C66 0.088(2) 0.088(2) 0.093(2) 0.0065(17) -0.0017(16) 0.0514(15)
C67 0.100(2) 0.103(2) 0.106(2) 0.0045(17) 0.0016(17) 0.0539(16)
C68 0.103(2) 0.107(2) 0.105(2) 0.0060(17) 0.0018(17) 0.0540(16)
C69 0.103(2) 0.106(2) 0.102(2) 0.0015(17) 0.0037(17) 0.0537(16)
C70 0.097(2) 0.099(2) 0.092(2) -0.0014(17) 0.0024(17) 0.0502(16)
C71 0.052(2) 0.050(2) 0.052(2) -0.0063(18) 0.002(2) 0.0308(19)
C72 0.054(3) 0.064(3) 0.059(3) -0.006(2) -0.008(2) 0.026(2)
C73 0.066(3) 0.068(3) 0.073(3) -0.005(3) -0.010(3) 0.010(3)
C74 0.083(4) 0.061(3) 0.074(3) 0.004(3) -0.009(3) 0.004(3)
C75 0.085(4) 0.055(3) 0.064(3) 0.004(2) -0.014(3) 0.014(3)
C76 0.066(3) 0.045(2) 0.057(3) -0.006(2) -0.012(2) 0.024(2)

loop_
_atom_type_symbol
_atom_type_description
_atom_type_scat_dispersion_real
_atom_type_scat_dispersion_imag
_atom_type_scat_source
C C 0.0033 0.0016 'International Tables Vol C Tables 4.2.6.8 and 6.1.1.4'
H H 0.0000 0.0000 'International Tables Vol C Tables 4.2.6.8 and 6.1.1.4'
N N 0.0061 0.0033 'International Tables Vol C Tables 4.2.6.8 and 6.1.1.4'
Cl Cl 0.1484 0.1585 'International Tables Vol C Tables 4.2.6.8 and 6.1.1.4'
Ag Ag -0.8971 1.1015 'International Tables Vol C Tables 4.2.6.8 and 6.1.1.4'

loop_
_geom_angle_atom_site_label_1
_geom_angle_atom_site_label_2
_geom_angle_atom_site_label_3
_geom_angle
C1 Ag1 Cl1 172.23(14)
C1 N1 C3 111.5(4)
C1 N1 C7 127.1(4)
C3 N1 C7 121.4(4)
C1 N2 C2 114.6(4)
C1 N2 N3 119.0(4)
C2 N2 N3 125.8(4)
N2 N3 C26 118.6(4)
N2 N3 C23 116.1(4)
C26 N3 C23 111.6(4)
N2 C1 N1 102.8(4)
N2 C1 Ag1 124.5(4)
N1 C1 Ag1 132.7(3)
C3 C2 N2 105.6(4)
C3 C2 H2 127.2
N2 C2 H2 127.2
C2 C3 N1 105.5(4)
C2 C3 C4 135.3(5)
N1 C3 C4 119.2(4)
C5 C4 C3 119.4(5)
C5 C4 H4 120.3
C3 C4 H4 120.3
C4 C5 C6 120.1(5)
C4 C5 H5 120.0
C6 C5 H5 120.0
C7 C6 C5 122.0(5)
C7 C6 H6 119.0
C5 C6 H6 119.0
C6 C7 N1 117.9(4)
C6 C7 C8 124.7(4)
N1 C7 C8 117.4(4)
C13 C8 C9 121.2(5)
C13 C8 C7 120.4(4)
C9 C8 C7 118.4(4)
C10 C9 C8 118.1(5)
C10 C9 C14 119.3(5)
C8 C9 C14 122.5(5)
C11 C10 C9 122.5(5)
C11 C10 H10 118.7
C9 C10 H10 118.7
C12 C11 C10 118.4(5)
C12 C11 C17 120.9(5)
C10 C11 C17 120.7(5)
C11 C12 C13 122.2(5)
C11 C12 H12 118.9
C13 C12 H12 118.9
C8 C13 C12 117.6(5)
C8 C13 C20 122.5(5)
C12 C13 C20 119.9(5)
C9 C14 C15 113.2(5)
C9 C14 C16 110.8(5)
C15 C14 C16 112.4(5)
C9 C14 H14 106.6
C15 C14 H14 106.6
C16 C14 H14 106.6
C14 C15 H15A 109.5
C14 C15 H15B 109.5
H15A C15 H15B 109.5
C14 C15 H15C 109.5
H15A C15 H15C 109.5
H15B C15 H15C 109.5
C14 C16 H16A 109.5
C14 C16 H16B 109.5
H16A C16 H16B 109.5
C14 C16 H16C 109.5
H16A C16 H16C 109.5
H16B C16 H16C 109.5
C18 C17 C19 112.3(7)
C18 C17 C11 112.3(5)
C19 C17 C11 111.0(6)
C18 C17 H17 106.9
C19 C17 H17 106.9
C11 C17 H17 106.9
C17 C18 H18A 109.5
C17 C18 H18B 109.5
H18A C18 H18B 109.5
C17 C18 H18C 109.5
H18A C18 H18C 109.5
H18B C18 H18C 109.5
C17 C19 H19A 109.5
C17 C19 H19B 109.5
H19A C19 H19B 109.5
C17 C19 H19C 109.5
H19A C19 H19C 109.5
H19B C19 H19C 109.5
C13 C20 C21 113.1(5)
C13 C20 C22 111.5(5)
C21 C20 C22 108.0(5)
C13 C20 H20 108.0
C21 C20 H20 108.0
C22 C20 H20 108.0
C20 C21 H21A 109.5
C20 C21 H21B 109.5
H21A C21 H21B 109.5
C20 C21 H21C 109.5
H21A C21 H21C 109.5
H21B C21 H21C 109.5
C20 C22 H22A 109.5
C20 C22 H22B 109.5
H22A C22 H22B 109.5
C20 C22 H22C 109.5
H22A C22 H22C 109.5
H22B C22 H22C 109.5
C27 C23 N3 113.3(5)
C27 C23 C24 117.3(5)
N3 C23 C24 97.2(4)
C27 C23 H23 109.5
N3 C23 H23 109.5
C24 C23 H23 109.5
C25 C24 C23 102.6(5)
C25 C24 H24A 111.2
C23 C24 H24A 111.2
C25 C24 H24B 111.2
C23 C24 H24B 111.2
H24A C24 H24B 109.2
C24 C25 C26 105.1(5)
C24 C25 H25A 110.7
C26 C25 H25A 110.7
C24 C25 H25B 110.7
C26 C25 H25B 110.7
H25A C25 H25B 108.8
N3 C26 C33 119.6(5)
N3 C26 C25 102.2(5)
C33 C26 C25 111.4(5)
N3 C26 H26 107.7
C33 C26 H26 107.7
C25 C26 H26 107.7
C32 C27 C28 118.1(6)
C32 C27 C23 118.5(6)
C28 C27 C23 123.4(6)
C29 C28 C27 120.3(7)
C29 C28 H28 119.8
C27 C28 H28 119.8
C28 C29 C30 117.9(7)
C28 C29 H29 121.1
C30 C29 H29 121.1
C31 C30 C29 122.6(8)
C31 C30 H30 118.7
C29 C30 H30 118.7
C30 C31 C32 118.8(8)
C30 C31 H31 120.6
C32 C31 H31 120.6
C31 C32 C27 122.2(7)
C31 C32 H32 118.9
C27 C32 H32 118.9
C38 C33 C34 117.0(6)
C38 C33 C26 121.0(6)
C34 C33 C26 121.9(5)
C35 C34 C33 121.2(6)
C35 C34 H34 119.4
C33 C34 H34 119.4
C36 C35 C34 118.6(7)
C36 C35 H35 120.7
C34 C35 H35 120.7
C37 C36 C35 121.3(7)
C37 C36 H36 119.4
C35 C36 H36 119.4
C36 C37 C38 118.9(7)
C36 C37 H37 120.6
C38 C37 H37 120.6
C33 C38 C37 123.1(7)
C33 C38 H38 118.5
C37 C38 H38 118.5
C39 Ag2 Cl2 175.70(15)
C39 N4 C45 126.8(4)
C39 N4 C41 111.4(4)
C45 N4 C41 121.8(4)
C39 N5 C40 113.3(4)
C39 N5 N6 119.2(4)
C40 N5 N6 127.4(4)
N5 N6 C61 114.4(5)
N5 N6 C64 115.5(4)
C61 N6 C64 109.2(5)
N5 C39 N4 102.8(4)
N5 C39 Ag2 124.5(4)
N4 C39 Ag2 132.6(3)
C41 C40 N5 106.4(4)
C41 C40 H40 126.8
N5 C40 H40 126.8
C40 C41 N4 106.1(4)
C40 C41 C42 134.8(5)
N4 C41 C42 119.0(4)
C43 C42 C41 119.0(5)
C43 C42 H42 120.5
C41 C42 H42 120.5
C42 C43 C44 120.5(5)
C42 C43 H43 119.8
C44 C43 H43 119.8
C45 C44 C43 122.7(5)
C45 C44 H44 118.6
C43 C44 H44 118.6
C44 C45 N4 117.0(4)
C44 C45 C46 125.1(5)
N4 C45 C46 117.9(4)
C47 C46 C51 120.3(5)
C47 C46 C45 120.7(4)
C51 C46 C45 119.0(4)
C48 C47 C46 118.1(5)
C48 C47 C52 120.2(5)
C46 C47 C52 121.7(5)
C49 C48 C47 122.2(5)
C49 C48 H48 118.9
C47 C48 H48 118.9
C48 C49 C50 118.8(5)
C48 C49 C55 121.0(5)
C50 C49 C55 120.2(5)
C49 C50 C51 122.0(5)
C49 C50 H50 119.0
C51 C50 H50 119.0
C50 C51 C46 118.6(5)
C50 C51 C58 120.0(5)
C46 C51 C58 121.3(4)
C54 C52 C47 113.5(5)
C54 C52 C53 107.6(5)
C47 C52 C53 108.8(5)
C54 C52 H52 108.9
C47 C52 H52 108.9
C53 C52 H52 108.9
C52 C53 H53A 109.5
C52 C53 H53B 109.5
H53A C53 H53B 109.5
C52 C53 H53C 109.5
H53A C53 H53C 109.5
H53B C53 H53C 109.5
C52 C54 H54A 109.5
C52 C54 H54B 109.5
H54A C54 H54B 109.5
C52 C54 H54C 109.5
H54A C54 H54C 109.5
H54B C54 H54C 109.5
C56 C55 C57 111.0(6)
C56 C55 C49 112.5(5)
C57 C55 C49 114.0(6)
C56 C55 H55 106.2
C57 C55 H55 106.2
C49 C55 H55 106.2
C55 C56 H56A 109.5
C55 C56 H56B 109.5
H56A C56 H56B 109.5
C55 C56 H56C 109.5
H56A C56 H56C 109.5
H56B C56 H56C 109.5
C55 C57 H57A 109.5
C55 C57 H57B 109.5
H57A C57 H57B 109.5
C55 C57 H57C 109.5
H57A C57 H57C 109.5
H57B C57 H57C 109.5
C59 C58 C51 110.6(5)
C59 C58 C60 112.3(5)
C51 C58 C60 112.3(5)
C59 C58 H58 107.1
C51 C58 H58 107.1
C60 C58 H58 107.1
C58 C59 H59A 109.5
C58 C59 H59B 109.5
H59A C59 H59B 109.5
C58 C59 H59C 109.5
H59A C59 H59C 109.5
H59B C59 H59C 109.5
C58 C60 H60A 109.5
C58 C60 H60B 109.5
H60A C60 H60B 109.5
C58 C60 H60C 109.5
H60A C60 H60C 109.5
H60B C60 H60C 109.5
C65 C61 N6 118.6(6)
C65 C61 C62 116.5(7)
N6 C61 C62 100.0(5)
C65 C61 H61 107.0
N6 C61 H61 107.0
C62 C61 H61 107.0
C63 C62 C61 105.6(6)
C63 C62 H62A 110.6
C61 C62 H62A 110.6
C63 C62 H62B 110.6
C61 C62 H62B 110.6
H62A C62 H62B 108.7
C64 C63 C62 107.1(6)
C64 C63 H63A 110.3
C62 C63 H63A 110.3
C64 C63 H63B 110.3
C62 C63 H63B 110.3
H63A C63 H63B 108.5
C63 C64 N6 103.3(5)
C63 C64 C71 116.9(6)
N6 C64 C71 115.5(5)
C63 C64 H64 106.9
N6 C64 H64 106.9
C71 C64 H64 106.9
C66 C65 C70 118.7(8)
C66 C65 C61 118.2(7)
C70 C65 C61 123.1(7)
C65 C66 C67 122.9(9)
C65 C66 H66 118.6
C67 C66 H66 118.6
C68 C67 C66 114.9(9)
C68 C67 H67 122.5
C66 C67 H67 122.5
C67 C68 C69 125.0(10)
C67 C68 H68 117.5
C69 C68 H68 117.5
C68 C69 C70 117.1(10)
C68 C69 H69 121.5
C70 C69 H69 121.5
C69 C70 C65 121.1(9)
C69 C70 H70 119.4
C65 C70 H70 119.4
C76 C71 C72 118.6(6)
C76 C71 C64 118.6(6)
C72 C71 C64 122.8(6)
C71 C72 C73 118.6(7)
C71 C72 H72 120.7
C73 C72 H72 120.7
C74 C73 C72 122.4(7)
C74 C73 H73 118.8
C72 C73 H73 118.8
C73 C74 C75 118.3(8)
C73 C74 H74 120.8
C75 C74 H74 120.8
C76 C75 C74 119.2(7)
C76 C75 H75 120.4
C74 C75 H75 120.4
C75 C76 C71 122.8(7)
C75 C76 H76 118.6
C71 C76 H76 118.6

loop_
_geom_bond_atom_site_label_1
_geom_bond_atom_site_label_2
_geom_bond_distance
Ag1 C1 2.079(5)
Ag1 Cl1 2.3284(14)
N1 C1 1.374(6)
N1 C3 1.405(6)
N1 C7 1.410(6)
N2 C1 1.330(6)
N2 C2 1.372(7)
N2 N3 1.409(6)
N3 C26 1.482(7)
N3 C23 1.495(7)
C2 C3 1.367(7)
C2 H2 0.9500
C3 C4 1.415(7)
C4 C5 1.362(8)
C4 H4 0.9500
C5 C6 1.429(7)
C5 H5 0.9500
C6 C7 1.353(7)
C6 H6 0.9500
C7 C8 1.485(7)
C8 C13 1.395(7)
C8 C9 1.408(7)
C9 C10 1.392(7)
C9 C14 1.499(8)
C10 C11 1.379(8)
C10 H10 0.9500
C11 C12 1.376(8)
C11 C17 1.537(8)
C12 C13 1.419(7)
C12 H12 0.9500
C13 C20 1.510(8)
C14 C15 1.526(8)
C14 C16 1.545(9)
C14 H14 1.0000
C15 H15A 0.9800
C15 H15B 0.9800
C15 H15C 0.9800
C16 H16A 0.9800
C16 H16B 0.9800
C16 H16C 0.9800
C17 C18 1.450(10)
C17 C19 1.486(11)
C17 H17 1.0000
C18 H18A 0.9800
C18 H18B 0.9800
C18 H18C 0.9800
C19 H19A 0.9800
C19 H19B 0.9800
C19 H19C 0.9800
C20 C21 1.522(8)
C20 C22 1.548(9)
C20 H20 1.0000
C21 H21A 0.9800
C21 H21B 0.9800
C21 H21C 0.9800
C22 H22A 0.9800
C22 H22B 0.9800
C22 H22C 0.9800
C23 C27 1.464(9)
C23 C24 1.547(8)
C23 H23 1.0000
C24 C25 1.525(9)
C24 H24A 0.9900
C24 H24B 0.9900
C25 C26 1.546(8)
C25 H25A 0.9900
C25 H25B 0.9900
C26 C33 1.497(8)
C26 H26 1.0000
C27 C32 1.375(9)
C27 C28 1.406(9)
C28 C29 1.389(10)
C28 H28 0.9500
C29 C30 1.398(12)
C29 H29 0.9500
C30 C31 1.338(11)
C30 H30 0.9500
C31 C32 1.374(10)
C31 H31 0.9500
C32 H32 0.9500
C33 C38 1.372(9)
C33 C34 1.397(9)
C34 C35 1.395(9)
C34 H34 0.9500
C35 C36 1.389(10)
C35 H35 0.9500
C36 C37 1.354(10)
C36 H36 0.9500
C37 C38 1.380(10)
C37 H37 0.9500
C38 H38 0.9500
Ag2 C39 2.087(5)
Ag2 Cl2 2.3368(16)
N4 C39 1.366(6)
N4 C45 1.407(6)
N4 C41 1.415(6)
N5 C39 1.350(6)
N5 C40 1.386(7)
N5 N6 1.412(6)
N6 C61 1.451(8)
N6 C64 1.486(8)
C40 C41 1.338(8)
C40 H40 0.9500
C41 C42 1.430(7)
C42 C43 1.360(8)
C42 H42 0.9500
C43 C44 1.420(8)
C43 H43 0.9500
C44 C45 1.369(7)
C44 H44 0.9500
C45 C46 1.476(7)
C46 C47 1.405(7)
C46 C51 1.410(7)
C47 C48 1.402(7)
C47 C52 1.516(8)
C48 C49 1.373(8)
C48 H48 0.9500
C49 C50 1.380(7)
C49 C55 1.521(8)
C50 C51 1.390(7)
C50 H50 0.9500
C51 C58 1.520(7)
C52 C54 1.489(8)
C52 C53 1.576(10)
C52 H52 1.0000
C53 H53A 0.9800
C53 H53B 0.9800
C53 H53C 0.9800
C54 H54A 0.9800
C54 H54B 0.9800
C54 H54C 0.9800
C55 C56 1.474(9)
C55 C57 1.481(10)
C55 H55 1.0000
C56 H56A 0.9800
C56 H56B 0.9800
C56 H56C 0.9800
C57 H57A 0.9800
C57 H57B 0.9800
C57 H57C 0.9800
C58 C59 1.502(9)
C58 C60 1.524(8)
C58 H58 1.0000
C59 H59A 0.9800
C59 H59B 0.9800
C59 H59C 0.9800
C60 H60A 0.9800
C60 H60B 0.9800
C60 H60C 0.9800
C61 C65 1.402(10)
C61 C62 1.505(9)
C61 H61 1.0000
C62 C63 1.496(10)
C62 H62A 0.9900
C62 H62B 0.9900
C63 C64 1.483(9)
C63 H63A 0.9900
C63 H63B 0.9900
C64 C71 1.546(9)
C64 H64 1.0000
C65 C66 1.376(5)
C65 C70 1.396(5)
C66 C67 1.411(5)
C66 H66 0.9500
C67 C68 1.379(5)
C67 H67 0.9500
C68 C69 1.386(5)
C68 H68 0.9500
C69 C70 1.387(5)
C69 H69 0.9500
C70 H70 0.9500
C71 C76 1.376(9)
C71 C72 1.380(9)
C72 C73 1.391(11)
C72 H72 0.9500
C73 C74 1.374(11)
C73 H73 0.9500
C74 C75 1.383(11)
C74 H74 0.9500
C75 C76 1.366(10)
C75 H75 0.9500
C76 H76 0.9500

loop_
_geom_torsion_atom_site_label_1
_geom_torsion_atom_site_label_2
_geom_torsion_atom_site_label_3
_geom_torsion_atom_site_label_4
_geom_torsion
C1 N2 N3 C26 -78.3(6)
C2 N2 N3 C26 111.0(6)
C1 N2 N3 C23 144.6(5)
C2 N2 N3 C23 -26.1(7)
C2 N2 C1 N1 0.0(5)
N3 N2 C1 N1 -171.7(4)
C2 N2 C1 Ag1 -179.7(3)
N3 N2 C1 Ag1 8.6(6)
C3 N1 C1 N2 0.6(5)
C7 N1 C1 N2 179.2(4)
C3 N1 C1 Ag1 -179.7(3)
C7 N1 C1 Ag1 -1.1(7)
C1 N2 C2 C3 -0.7(6)
N3 N2 C2 C3 170.4(4)
N2 C2 C3 N1 1.0(5)
N2 C2 C3 C4 -178.7(6)
C1 N1 C3 C2 -1.1(5)
C7 N1 C3 C2 -179.8(4)
C1 N1 C3 C4 178.7(4)
C7 N1 C3 C4 0.0(7)
C2 C3 C4 C5 179.2(6)
N1 C3 C4 C5 -0.5(7)
C3 C4 C5 C6 0.7(8)
C4 C5 C6 C7 -0.5(8)
C5 C6 C7 N1 0.0(7)
C5 C6 C7 C8 179.0(5)
C1 N1 C7 C6 -178.3(5)
C3 N1 C7 C6 0.2(7)
C1 N1 C7 C8 2.7(7)
C3 N1 C7 C8 -178.9(4)
C6 C7 C8 C13 89.0(6)
N1 C7 C8 C13 -92.0(6)
C6 C7 C8 C9 -92.4(6)
N1 C7 C8 C9 86.6(5)
C13 C8 C9 C10 -0.6(7)
C7 C8 C9 C10 -179.1(4)
C13 C8 C9 C14 -179.4(5)
C7 C8 C9 C14 2.1(7)
C8 C9 C10 C11 2.4(8)
C14 C9 C10 C11 -178.7(5)
C9 C10 C11 C12 -3.1(8)
C9 C10 C11 C17 178.8(5)
C10 C11 C12 C13 1.9(8)
C17 C11 C12 C13 -180.0(5)
C9 C8 C13 C12 -0.5(7)
C7 C8 C13 C12 178.0(5)
C9 C8 C13 C20 -179.5(5)
C7 C8 C13 C20 -1.1(7)
C11 C12 C13 C8 -0.1(8)
C11 C12 C13 C20 178.9(5)
C10 C9 C14 C15 51.0(7)
C8 C9 C14 C15 -130.2(6)
C10 C9 C14 C16 -76.4(6)
C8 C9 C14 C16 102.4(6)
C12 C11 C17 C18 -105.0(7)
C10 C11 C17 C18 73.1(8)
C12 C11 C17 C19 128.3(7)
C10 C11 C17 C19 -53.6(8)
C8 C13 C20 C21 -128.2(6)
C12 C13 C20 C21 52.8(7)
C8 C13 C20 C22 109.9(6)
C12 C13 C20 C22 -69.1(7)
N2 N3 C23 C27 -57.4(6)
C26 N3 C23 C27 162.6(5)
N2 N3 C23 C24 178.7(4)
C26 N3 C23 C24 38.7(6)
C27 C23 C24 C25 -165.7(5)
N3 C23 C24 C25 -44.8(5)
C23 C24 C25 C26 37.5(6)
N2 N3 C26 C33 -31.9(7)
C23 N3 C26 C33 107.0(6)
N2 N3 C26 C25 -155.5(4)
C23 N3 C26 C25 -16.6(6)
C24 C25 C26 N3 -13.6(6)
C24 C25 C26 C33 -142.5(5)
N3 C23 C27 C32 149.7(6)
C24 C23 C27 C32 -98.2(7)
N3 C23 C27 C28 -28.8(8)
C24 C23 C27 C28 83.3(7)
C32 C27 C28 C29 0.9(9)
C23 C27 C28 C29 179.4(6)
C27 C28 C29 C30 0.3(10)
C28 C29 C30 C31 0.1(12)
C29 C30 C31 C32 -1.7(13)
C30 C31 C32 C27 3.0(12)
C28 C27 C32 C31 -2.5(10)
C23 C27 C32 C31 178.9(6)
N3 C26 C33 C38 133.7(6)
C25 C26 C33 C38 -107.3(6)
N3 C26 C33 C34 -50.1(8)
C25 C26 C33 C34 68.8(7)
C38 C33 C34 C35 1.2(8)
C26 C33 C34 C35 -175.1(5)
C33 C34 C35 C36 1.4(9)
C34 C35 C36 C37 -3.0(10)
C35 C36 C37 C38 2.0(11)
C34 C33 C38 C37 -2.3(9)
C26 C33 C38 C37 174.0(6)
C36 C37 C38 C33 0.7(11)
C39 N5 N6 C61 139.0(5)
C40 N5 N6 C61 -45.3(8)
C39 N5 N6 C64 -93.0(6)
C40 N5 N6 C64 82.7(7)
C40 N5 C39 N4 -0.4(6)
N6 N5 C39 N4 175.9(4)
C40 N5 C39 Ag2 -178.8(4)
N6 N5 C39 Ag2 -2.5(7)
C45 N4 C39 N5 179.0(4)
C41 N4 C39 N5 0.6(5)
C45 N4 C39 Ag2 -2.7(7)
C41 N4 C39 Ag2 178.8(4)
C39 N5 C40 C41 0.1(6)
N6 N5 C40 C41 -175.9(5)
N5 C40 C41 N4 0.3(6)
N5 C40 C41 C42 179.7(5)
C39 N4 C41 C40 -0.6(5)
C45 N4 C41 C40 -179.1(4)
C39 N4 C41 C42 179.9(4)
C45 N4 C41 C42 1.4(7)
C40 C41 C42 C43 179.1(6)
N4 C41 C42 C43 -1.6(7)
C41 C42 C43 C44 1.4(8)
C42 C43 C44 C45 -1.0(8)
C43 C44 C45 N4 0.8(7)
C43 C44 C45 C46 -177.4(5)
C39 N4 C45 C44 -179.3(5)
C41 N4 C45 C44 -1.0(7)
C39 N4 C45 C46 -0.9(7)
C41 N4 C45 C46 177.3(4)
C44 C45 C46 C47 -88.0(6)
N4 C45 C46 C47 93.8(5)
C44 C45 C46 C51 92.0(6)
N4 C45 C46 C51 -86.2(6)
C51 C46 C47 C48 2.1(7)
C45 C46 C47 C48 -177.9(5)
C51 C46 C47 C52 -179.3(5)
C45 C46 C47 C52 0.7(7)
C46 C47 C48 C49 -1.6(8)
C52 C47 C48 C49 179.8(5)
C47 C48 C49 C50 0.0(8)
C47 C48 C49 C55 -179.8(5)
C48 C49 C50 C51 1.1(8)
C55 C49 C50 C51 -179.1(5)
C49 C50 C51 C46 -0.6(8)
C49 C50 C51 C58 177.8(5)
C47 C46 C51 C50 -1.1(7)
C45 C46 C51 C50 178.9(5)
C47 C46 C51 C58 -179.5(5)
C45 C46 C51 C58 0.5(7)
C48 C47 C52 C54 -49.6(8)
C46 C47 C52 C54 131.9(6)
C48 C47 C52 C53 70.3(7)
C46 C47 C52 C53 -108.3(6)
C48 C49 C55 C56 99.4(7)
C50 C49 C55 C56 -80.4(7)
C48 C49 C55 C57 -133.2(7)
C50 C49 C55 C57 47.1(8)
C50 C51 C58 C59 78.1(7)
C46 C51 C58 C59 -103.5(6)
C50 C51 C58 C60 -48.2(7)
C46 C51 C58 C60 130.2(6)
N5 N6 C61 C65 -62.8(8)
C64 N6 C61 C65 166.0(6)
N5 N6 C61 C62 169.4(5)
C64 N6 C61 C62 38.2(7)
C65 C61 C62 C63 -164.3(7)
N6 C61 C62 C63 -35.2(8)
C61 C62 C63 C64 20.7(9)
C62 C63 C64 N6 2.5(8)
C62 C63 C64 C71 -125.5(7)
N5 N6 C64 C63 -156.8(5)
C61 N6 C64 C63 -26.2(7)
N5 N6 C64 C71 -28.0(7)
C61 N6 C64 C71 102.6(6)
N6 C61 C65 C66 -48.4(11)
C62 C61 C65 C66 71.2(10)
N6 C61 C65 C70 133.1(9)
C62 C61 C65 C70 -107.3(10)
C70 C65 C66 C67 2.7(14)
C61 C65 C66 C67 -175.9(8)
C65 C66 C67 C68 1.2(15)
C66 C67 C68 C69 -6.0(16)
C67 C68 C69 C70 6.4(17)
C68 C69 C70 C65 -2.0(16)
C66 C65 C70 C69 -2.3(15)
C61 C65 C70 C69 176.2(9)
C63 C64 C71 C76 -138.3(7)
N6 C64 C71 C76 99.9(7)
C63 C64 C71 C72 39.7(9)
N6 C64 C71 C72 -82.0(8)
C76 C71 C72 C73 -1.0(10)
C64 C71 C72 C73 -179.1(7)
C71 C72 C73 C74 2.7(13)
C72 C73 C74 C75 -3.3(15)
C73 C74 C75 C76 2.1(15)
C74 C75 C76 C71 -0.5(13)
C72 C71 C76 C75 -0.1(11)
C64 C71 C76 C75 178.1(7)
